data_4071460
loop_
_publ_author_name
'Liu, Wei'
'Chen, Ya'
'Wang, Ru'
'Zhou, Xin-Hui'
'Zuo, Jing-Lin'
'You, Xiao-Zeng'

_publ_section_title
;
 Rhenium(I) Tricarbonyl Complexes with New Pyridine Ligands Containing
 Crown Ether-Annelated or Anthracene-Functionalized 1,3-Dithiole-2-ylidene
;
_journal_issue 13
_journal_name_full Organometallics
_journal_page_first 2990
_journal_paper_doi 10.1021/om800178k
_journal_volume 27
_journal_year 2008
_chemical_formula_sum 'C28 H29 Cl4 N2 O7 Re S4'
_chemical_formula_weight 961.77
_chemical_name_systematic
; 
 ? 
;
_space_group_IT_number 2
_symmetry_cell_setting triclinic
_symmetry_space_group_name_Hall '-P 1'
_symmetry_space_group_name_H-M 'P -1'
_atom_sites_solution_hydrogens geom
_atom_sites_solution_primary direct
_atom_sites_solution_secondary difmap
_audit_creation_method SHELXL-97
_cell_angle_alpha 112.251(5)
_cell_angle_beta 104.201(5)
_cell_angle_gamma 91.120(5)
_cell_formula_units_Z 2
_cell_length_a 8.684(3)
_cell_length_b 13.561(5)
_cell_length_c 16.668(6)
_cell_measurement_reflns_used 661
_cell_measurement_temperature 293(2)
_cell_measurement_theta_max 17.5
_cell_measurement_theta_min 2.4
_cell_volume 1747.3(11)
_computing_cell_refinement SMART
_computing_data_collection 'SMART (Bruker, 2000)'
_computing_data_reduction 'SAINT (Bruker, 2000)'
_computing_molecular_graphics SHELXTL
_computing_publication_material SHELXTL
_computing_structure_refinement SHELXTL
_computing_structure_solution 'SHELXTL (Bruker, 2000)'
_diffrn_ambient_temperature 293(2)
_diffrn_measured_fraction_theta_full 0.983
_diffrn_measured_fraction_theta_max 0.983
_diffrn_radiation_monochromator graphite
_diffrn_radiation_source 'fine-focus sealed tube'
_diffrn_radiation_type MoK\a
_diffrn_radiation_wavelength 0.71073
_diffrn_reflns_av_R_equivalents 0.1463
_diffrn_reflns_av_sigmaI/netI 0.3074
_diffrn_reflns_limit_h_max 9
_diffrn_reflns_limit_h_min -10
_diffrn_reflns_limit_k_max 8
_diffrn_reflns_limit_k_min -16
_diffrn_reflns_limit_l_max 19
_diffrn_reflns_limit_l_min -19
_diffrn_reflns_number 8704
_diffrn_reflns_theta_full 25.00
_diffrn_reflns_theta_max 25.00
_diffrn_reflns_theta_min 2.44
_exptl_absorpt_coefficient_mu 4.069
_exptl_absorpt_correction_T_max 0.4967
_exptl_absorpt_correction_T_min 0.4967
_exptl_absorpt_correction_type empirical
_exptl_absorpt_process_details 'SADABS, (Bruker, 2000)'
_exptl_crystal_colour yellow
_exptl_crystal_density_diffrn 1.828
_exptl_crystal_density_method 'not measured'
_exptl_crystal_description block
_exptl_crystal_F_000 948
_exptl_crystal_size_max 0.20
_exptl_crystal_size_mid 0.20
_exptl_crystal_size_min 0.20
_refine_diff_density_max 1.505
_refine_diff_density_min -1.427
_refine_diff_density_rms 0.216
_refine_ls_extinction_coef 0.00042(19)
_refine_ls_extinction_expression Fc^*^=kFc[1+0.001xFc^2^\l^3^/sin(2\q)]^-1/4^
_refine_ls_extinction_method SHELXL
_refine_ls_goodness_of_fit_ref 0.798
_refine_ls_hydrogen_treatment constr
_refine_ls_matrix_type full
_refine_ls_number_parameters 416
_refine_ls_number_reflns 6039
_refine_ls_number_restraints 198
_refine_ls_restrained_S_all 0.789
_refine_ls_R_factor_all 0.1730
_refine_ls_R_factor_gt 0.0743
_refine_ls_shift/su_max 0.005
_refine_ls_shift/su_mean 0.000
_refine_ls_structure_factor_coef Fsqd
_refine_ls_weighting_details 'calc w=1/[\s^2^(Fo^2^)+(0.0233P)^2^+0.0000P] where P=(Fo^2^+2Fc^2^)/3'
_refine_ls_weighting_scheme calc
_refine_ls_wR_factor_gt 0.1315
_refine_ls_wR_factor_ref 0.1576
_reflns_number_gt 2518
_reflns_number_total 6039
_reflns_threshold_expression >2sigma(I)
_cod_data_source_file om800178k-file004.cif
_cod_data_source_block p-1
_cod_original_sg_symbol_H-M P-1
_cod_database_code 4071460

loop_
_symmetry_equiv_pos_as_xyz
'x, y, z'
'-x, -y, -z'

loop_
_atom_site_label
_atom_site_type_symbol
_atom_site_fract_x
_atom_site_fract_y
_atom_site_fract_z
_atom_site_U_iso_or_equiv
_atom_site_adp_type
_atom_site_occupancy
_atom_site_symmetry_multiplicity
_atom_site_calc_flag
_atom_site_refinement_flags
Re1 Re 1.12672(8) 0.29681(6) 0.44828(5) 0.0343(3) Uani 1 1 d .
S1 S 1.0957(4) 0.1496(4) 0.1026(3) 0.0390(12) Uani 1 1 d .
S2 S 0.7916(4) 0.0689(4) 0.1167(3) 0.0381(11) Uani 1 1 d .
S3 S 0.9443(5) 0.2056(4) -0.0534(3) 0.0569(12) Uani 1 1 d U
S4 S 0.5933(5) 0.1196(4) -0.0347(3) 0.0457(11) Uani 1 1 d U
N1 N 1.2952(12) 0.2224(11) 0.3728(8) 0.035(4) Uani 1 1 d .
N2 N 1.0053(13) 0.1315(9) 0.3869(8) 0.029(3) Uani 1 1 d .
O1 O 0.9024(13) 0.3912(9) 0.5657(9) 0.059(4) Uani 1 1 d .
O2 O 1.3282(14) 0.5176(10) 0.5373(9) 0.073(4) Uani 1 1 d .
O3 O 0.9268(13) 0.3565(10) 0.2986(8) 0.058(4) Uani 1 1 d .
O4 O 1.0266(15) 0.5136(12) 0.1136(10) 0.083(3) Uani 1 1 d U
O5 O 0.8082(17) 0.6725(13) 0.1535(13) 0.114(5) Uani 1 1 d U
O6 O 0.554(2) 0.5212(13) 0.1681(11) 0.117(5) Uani 1 1 d U
O7 O 0.4339(14) 0.3245(11) 0.1635(10) 0.089(4) Uani 1 1 d U
C1 C 1.4554(15) 0.2525(12) 0.4096(10) 0.029(4) Uani 1 1 d U
H1 H 1.4907 0.3050 0.4678 0.035 Uiso 1 1 calc R
C2 C 1.5650(18) 0.2106(13) 0.3665(11) 0.041(4) Uani 1 1 d U
H2 H 1.6734 0.2337 0.3946 0.050 Uiso 1 1 calc R
C3 C 1.5166(19) 0.1345(14) 0.2818(12) 0.051(5) Uani 1 1 d U
H3 H 1.5907 0.1065 0.2500 0.061 Uiso 1 1 calc R
C4 C 1.3571(17) 0.0993(13) 0.2437(11) 0.042(4) Uani 1 1 d U
H4 H 1.3224 0.0436 0.1870 0.050 Uiso 1 1 calc R
C5 C 1.2474(17) 0.1463(12) 0.2891(11) 0.032(4) Uani 1 1 d U
C6 C 1.0754(16) 0.1111(12) 0.2487(10) 0.032(4) Uani 1 1 d U
C7 C 0.9936(16) 0.0696(13) 0.2990(11) 0.033(4) Uani 1 1 d U
C8 C 0.9081(16) -0.0347(12) 0.2585(11) 0.035(4) Uani 1 1 d U
H8 H 0.8988 -0.0780 0.1986 0.042 Uiso 1 1 calc R
C9 C 0.8369(17) -0.0717(13) 0.3115(11) 0.038(4) Uani 1 1 d U
H9 H 0.7803 -0.1401 0.2867 0.046 Uiso 1 1 calc R
C10 C 0.8512(16) -0.0094(13) 0.3949(11) 0.041(4) Uani 1 1 d U
H10 H 0.8056 -0.0335 0.4302 0.049 Uiso 1 1 calc R
C11 C 0.9326(16) 0.0910(12) 0.4309(11) 0.035(4) Uani 1 1 d U
H11 H 0.9375 0.1342 0.4904 0.042 Uiso 1 1 calc R
C12 C 0.9865(17) 0.3547(12) 0.5228(10) 0.026(4) Uani 1 1 d U
C13 C 1.2474(18) 0.4365(13) 0.5042(11) 0.033(4) Uani 1 1 d U
C14 C 1.0012(19) 0.3291(14) 0.3545(12) 0.044(5) Uani 1 1 d U
C15 C 0.9995(16) 0.1073(12) 0.1702(11) 0.036(4) Uani 1 1 d U
C16 C 0.7837(15) 0.1233(11) 0.0350(10) 0.026(4) Uani 1 1 d U
C17 C 0.9186(15) 0.1576(12) 0.0295(10) 0.027(4) Uani 1 1 d U
C18 C 0.908(2) 0.3455(16) -0.0048(13) 0.088(3) Uani 1 1 d DU
H18A H 0.8964 0.3781 -0.0483 0.106 Uiso 1 1 calc R
H18B H 0.8131 0.3513 0.0166 0.106 Uiso 1 1 calc R
C19 C 1.053(2) 0.3959(17) 0.0706(13) 0.087(2) Uani 1 1 d DU
H19A H 1.1480 0.3900 0.0490 0.104 Uiso 1 1 calc R
H19B H 1.0652 0.3625 0.1136 0.104 Uiso 1 1 calc R
C20 C 0.965(2) 0.5462(18) 0.1891(15) 0.089(2) Uani 1 1 d U
H20A H 0.8917 0.4858 0.1805 0.107 Uiso 1 1 calc R
H20B H 1.0539 0.5553 0.2406 0.107 Uiso 1 1 calc R
C21 C 0.888(2) 0.6335(18) 0.2140(15) 0.089(2) Uani 1 1 d U
H21A H 0.9673 0.6915 0.2600 0.107 Uiso 1 1 calc R
H21B H 0.8121 0.6187 0.2431 0.107 Uiso 1 1 calc R
C22 C 0.652(2) 0.6322(18) 0.1078(15) 0.088(2) Uani 1 1 d U
H22A H 0.6534 0.5633 0.0604 0.105 Uiso 1 1 calc R
H22B H 0.6105 0.6792 0.0783 0.105 Uiso 1 1 calc R
C23 C 0.539(2) 0.6161(18) 0.1512(16) 0.088(2) Uani 1 1 d U
H23A H 0.4319 0.6114 0.1137 0.106 Uiso 1 1 calc R
H23B H 0.5532 0.6773 0.2078 0.106 Uiso 1 1 calc R
C24 C 0.454(2) 0.5235(17) 0.2263(15) 0.083(2) Uani 1 1 d U
H24A H 0.3416 0.5193 0.1963 0.099 Uiso 1 1 calc R
H24B H 0.4839 0.5877 0.2816 0.099 Uiso 1 1 calc R
C25 C 0.490(2) 0.4196(16) 0.2451(14) 0.0737(19) Uani 1 1 d U
H25A H 0.6049 0.4227 0.2693 0.088 Uiso 1 1 calc R
H25B H 0.4386 0.4166 0.2896 0.088 Uiso 1 1 calc R
C26 C 0.542(2) 0.2875(15) 0.1092(13) 0.064(2) Uani 1 1 d U
H26A H 0.6478 0.2894 0.1466 0.076 Uiso 1 1 calc R
H26B H 0.5495 0.3326 0.0766 0.076 Uiso 1 1 calc R
C27 C 0.477(2) 0.1761(14) 0.0454(13) 0.062(2) Uani 1 1 d U
H27A H 0.3678 0.1750 0.0127 0.074 Uiso 1 1 calc R
H27B H 0.4757 0.1316 0.0791 0.074 Uiso 1 1 calc R
C28 C 0.6256(19) 0.1316(13) 0.6337(11) 0.046(5) Uani 1 1 d U
H28 H 0.5106 0.1329 0.6111 0.055 Uiso 1 1 d R
Cl1 Cl 1.2804(5) 0.2399(3) 0.5657(3) 0.0436(12) Uani 1 1 d .
Cl2 Cl 0.7261(6) 0.2216(4) 0.6097(4) 0.0742(16) Uani 1 1 d .
Cl3 Cl 0.6662(5) -0.0008(4) 0.5799(3) 0.0608(14) Uani 1 1 d .
Cl4 Cl 0.6663(7) 0.1636(5) 0.7498(4) 0.0864(18) Uani 1 1 d .

loop_
_atom_site_aniso_label
_atom_site_aniso_U_11
_atom_site_aniso_U_22
_atom_site_aniso_U_33
_atom_site_aniso_U_23
_atom_site_aniso_U_13
_atom_site_aniso_U_12
Re1 0.0308(4) 0.0318(4) 0.0364(5) 0.0139(3) 0.0024(3) -0.0010(3)
S1 0.032(2) 0.054(3) 0.035(3) 0.023(2) 0.008(2) -0.005(2)
S2 0.036(2) 0.043(3) 0.034(3) 0.018(2) 0.005(2) -0.003(2)
S3 0.054(3) 0.086(3) 0.047(3) 0.046(2) 0.011(2) 0.007(2)
S4 0.034(2) 0.058(3) 0.043(3) 0.0263(19) -0.0019(19) -0.002(2)
N1 0.023(7) 0.055(10) 0.025(8) 0.017(8) 0.001(6) -0.024(7)
N2 0.038(7) 0.026(8) 0.033(9) 0.019(7) 0.017(7) 0.011(6)
O1 0.053(7) 0.043(8) 0.077(10) 0.020(8) 0.018(7) 0.005(7)
O2 0.080(9) 0.041(8) 0.075(11) 0.018(8) -0.010(8) -0.023(7)
O3 0.063(8) 0.073(10) 0.047(9) 0.038(8) 0.007(7) 0.002(7)
O4 0.079(8) 0.087(4) 0.084(7) 0.039(3) 0.018(6) 0.013(4)
O5 0.083(4) 0.125(12) 0.152(13) 0.083(10) 0.017(3) 0.009(6)
O6 0.181(14) 0.089(9) 0.109(13) 0.044(9) 0.080(11) 0.033(8)
O7 0.059(7) 0.080(3) 0.101(9) 0.005(4) 0.027(5) 0.010(5)
C1 0.029(4) 0.029(4) 0.029(4) 0.0116(17) 0.0083(14) 0.0036(11)
C2 0.041(4) 0.041(4) 0.041(4) 0.017(2) 0.0111(16) 0.0051(12)
C3 0.051(5) 0.051(5) 0.051(5) 0.020(2) 0.0140(17) 0.0069(12)
C4 0.041(4) 0.041(4) 0.042(4) 0.016(2) 0.0113(16) 0.0052(12)
C5 0.032(4) 0.033(4) 0.032(4) 0.0129(18) 0.0091(15) 0.0039(11)
C6 0.032(4) 0.032(4) 0.032(4) 0.0127(18) 0.0089(15) 0.0037(11)
C7 0.033(4) 0.033(4) 0.033(4) 0.0132(18) 0.0089(15) 0.0040(11)
C8 0.034(4) 0.035(4) 0.035(4) 0.0136(18) 0.0091(15) 0.0045(11)
C9 0.038(4) 0.038(4) 0.038(4) 0.0151(19) 0.0105(15) 0.0048(11)
C10 0.041(4) 0.041(4) 0.041(4) 0.0163(19) 0.0113(15) 0.0049(12)
C11 0.035(4) 0.035(4) 0.035(4) 0.0138(19) 0.0096(15) 0.0043(11)
C12 0.026(4) 0.026(4) 0.026(4) 0.0101(18) 0.0072(14) 0.0031(11)
C13 0.034(4) 0.033(4) 0.033(4) 0.0132(19) 0.0089(15) 0.0041(11)
C14 0.044(5) 0.044(5) 0.044(5) 0.017(2) 0.0118(16) 0.0059(12)
C15 0.036(4) 0.036(4) 0.036(4) 0.0141(19) 0.0100(15) 0.0043(11)
C16 0.026(4) 0.025(4) 0.026(4) 0.0103(17) 0.0068(14) 0.0031(11)
C17 0.027(4) 0.027(4) 0.027(4) 0.0108(17) 0.0074(14) 0.0034(11)
C18 0.088(3) 0.088(3) 0.088(3) 0.0351(13) 0.0234(11) 0.0111(11)
C19 0.088(2) 0.086(2) 0.087(2) 0.0344(11) 0.0234(12) 0.0101(11)
C20 0.089(3) 0.089(3) 0.089(3) 0.0348(12) 0.0247(12) 0.0117(11)
C21 0.089(3) 0.089(3) 0.089(3) 0.0348(13) 0.0243(11) 0.0115(11)
C22 0.089(2) 0.088(2) 0.088(2) 0.0358(13) 0.0241(11) 0.0099(10)
C23 0.089(3) 0.088(3) 0.088(3) 0.0358(14) 0.0242(13) 0.0106(10)
C24 0.083(3) 0.081(2) 0.083(2) 0.0325(14) 0.0208(11) 0.0119(10)
C25 0.072(2) 0.074(2) 0.072(2) 0.0243(11) 0.0220(11) 0.0104(10)
C26 0.063(2) 0.063(2) 0.064(2) 0.0257(10) 0.0168(12) 0.0072(10)
C27 0.061(2) 0.063(2) 0.062(2) 0.0246(11) 0.0177(12) 0.0080(10)
C28 0.046(5) 0.046(5) 0.046(5) 0.019(2) 0.0126(16) 0.0058(12)
Cl1 0.043(2) 0.049(3) 0.034(3) 0.018(2) -0.002(2) 0.000(2)
Cl2 0.071(3) 0.087(4) 0.068(4) 0.038(4) 0.014(3) -0.003(3)
Cl3 0.065(3) 0.064(4) 0.056(4) 0.025(3) 0.017(3) 0.022(3)
Cl4 0.123(5) 0.087(4) 0.049(4) 0.028(3) 0.022(3) 0.011(4)

loop_
_atom_type_symbol
_atom_type_description
_atom_type_scat_dispersion_real
_atom_type_scat_dispersion_imag
_atom_type_scat_source
C C 0.0033 0.0016 'International Tables Vol C Tables 4.2.6.8 and 6.1.1.4'
H H 0.0000 0.0000 'International Tables Vol C Tables 4.2.6.8 and 6.1.1.4'
N N 0.0061 0.0033 'International Tables Vol C Tables 4.2.6.8 and 6.1.1.4'
O O 0.0106 0.0060 'International Tables Vol C Tables 4.2.6.8 and 6.1.1.4'
S S 0.1246 0.1234 'International Tables Vol C Tables 4.2.6.8 and 6.1.1.4'
Cl Cl 0.1484 0.1585 'International Tables Vol C Tables 4.2.6.8 and 6.1.1.4'
Re Re -1.0185 7.2310 'International Tables Vol C Tables 4.2.6.8 and 6.1.1.4'

loop_
_geom_angle_atom_site_label_1
_geom_angle_atom_site_label_2
_geom_angle_atom_site_label_3
_geom_angle
C14 Re1 C13 91.9(7)
C14 Re1 C12 91.9(7)
C13 Re1 C12 87.1(6)
C14 Re1 N1 93.8(6)
C13 Re1 N1 94.6(5)
C12 Re1 N1 174.0(6)
C14 Re1 N2 91.5(6)
C13 Re1 N2 175.6(6)
C12 Re1 N2 95.6(5)
N1 Re1 N2 82.4(4)
C14 Re1 Cl1 175.5(5)
C13 Re1 Cl1 92.6(5)
C12 Re1 Cl1 88.5(5)
N1 Re1 Cl1 85.7(3)
N2 Re1 Cl1 84.0(3)
C17 S1 C15 95.6(7)
C16 S2 C15 96.3(7)
C17 S3 C18 102.1(8)
C16 S4 C27 102.9(8)
C5 N1 C1 117.1(13)
C5 N1 Re1 122.3(9)
C1 N1 Re1 120.5(10)
C11 N2 C7 117.9(13)
C11 N2 Re1 122.1(11)
C7 N2 Re1 119.9(10)
C20 O4 C19 118.6(16)
C21 O5 C22 119.3(19)
C23 O6 C24 106.9(16)
C26 O7 C25 117.2(14)
C2 C1 N1 123.5(15)
C2 C1 H1 118.2
N1 C1 H1 118.2
C1 C2 C3 119.3(16)
C1 C2 H2 120.3
C3 C2 H2 120.3
C2 C3 C4 118.9(17)
C2 C3 H3 120.5
C4 C3 H3 120.5
C3 C4 C5 120.1(17)
C3 C4 H4 120.0
C5 C4 H4 120.0
N1 C5 C4 120.9(14)
N1 C5 C6 118.1(13)
C4 C5 C6 121.0(15)
C15 C6 C5 123.5(15)
C15 C6 C7 120.4(13)
C5 C6 C7 115.8(14)
N2 C7 C8 119.6(14)
N2 C7 C6 119.3(13)
C8 C7 C6 121.0(15)
C7 C8 C9 118.4(15)
C7 C8 H8 120.8
C9 C8 H8 120.8
C10 C9 C8 119.4(16)
C10 C9 H9 120.3
C8 C9 H9 120.3
C9 C10 C11 120.4(17)
C9 C10 H10 119.8
C11 C10 H10 119.8
N2 C11 C10 124.3(16)
N2 C11 H11 117.9
C10 C11 H11 117.9
O1 C12 Re1 177.9(15)
O2 C13 Re1 175.9(14)
O3 C14 Re1 175.6(15)
C6 C15 S2 126.9(12)
C6 C15 S1 122.5(12)
S2 C15 S1 110.5(9)
C17 C16 S4 126.1(12)
C17 C16 S2 116.8(11)
S4 C16 S2 117.0(8)
C16 C17 S1 119.0(12)
C16 C17 S3 125.6(12)
S1 C17 S3 115.3(7)
C19 C18 S3 103.2(15)
C19 C18 H18A 111.1
S3 C18 H18A 111.1
C19 C18 H18B 111.1
S3 C18 H18B 111.1
H18A C18 H18B 109.1
C18 C19 O4 104.6(16)
C18 C19 H19A 110.8
O4 C19 H19A 110.8
C18 C19 H19B 110.8
O4 C19 H19B 110.8
H19A C19 H19B 108.9
C21 C20 O4 123(2)
C21 C20 H20A 106.5
O4 C20 H20A 106.5
C21 C20 H20B 106.5
O4 C20 H20B 106.5
H20A C20 H20B 106.5
C20 C21 O5 122(2)
C20 C21 H21A 106.8
O5 C21 H21A 106.8
C20 C21 H21B 106.8
O5 C21 H21B 106.8
H21A C21 H21B 106.7
O5 C22 C23 122(2)
O5 C22 H22A 106.8
C23 C22 H22A 106.8
O5 C22 H22B 106.8
C23 C22 H22B 106.8
H22A C22 H22B 106.6
C22 C23 O6 112.0(19)
C22 C23 H23A 109.2
O6 C23 H23A 109.2
C22 C23 H23B 109.2
O6 C23 H23B 109.2
H23A C23 H23B 107.9
O6 C24 C25 101.8(16)
O6 C24 H24A 111.4
C25 C24 H24A 111.4
O6 C24 H24B 111.4
C25 C24 H24B 111.4
H24A C24 H24B 109.3
O7 C25 C24 110.7(17)
O7 C25 H25A 109.5
C24 C25 H25A 109.5
O7 C25 H25B 109.5
C24 C25 H25B 109.5
H25A C25 H25B 108.1
O7 C26 C27 107.0(14)
O7 C26 H26A 110.3
C27 C26 H26A 110.3
O7 C26 H26B 110.3
C27 C26 H26B 110.3
H26A C26 H26B 108.6
C26 C27 S4 112.8(13)
C26 C27 H27A 109.0
S4 C27 H27A 109.0
C26 C27 H27B 109.0
S4 C27 H27B 109.0
H27A C27 H27B 107.8
Cl2 C28 Cl4 112.8(10)
Cl2 C28 Cl3 112.1(9)
Cl4 C28 Cl3 109.0(9)
Cl2 C28 H28 108.0
Cl4 C28 H28 107.3
Cl3 C28 H28 107.4

loop_
_geom_bond_atom_site_label_1
_geom_bond_atom_site_label_2
_geom_bond_distance
Re1 C14 1.878(19)
Re1 C13 1.913(17)
Re1 C12 1.920(15)
Re1 N1 2.178(12)
Re1 N2 2.197(12)
Re1 Cl1 2.472(4)
S1 C17 1.746(14)
S1 C15 1.797(15)
S2 C16 1.766(15)
S2 C15 1.774(14)
S3 C17 1.791(15)
S3 C18 1.83(2)
S4 C16 1.760(14)
S4 C27 1.817(17)
N1 C5 1.338(18)
N1 C1 1.359(16)
N2 C11 1.326(17)
N2 C7 1.361(18)
O1 C12 1.136(15)
O2 C13 1.152(17)
O3 C14 1.183(18)
O4 C20 1.41(2)
O4 C19 1.53(2)
O5 C21 1.36(2)
O5 C22 1.36(2)
O6 C23 1.42(2)
O6 C24 1.45(2)
O7 C26 1.429(19)
O7 C25 1.44(2)
C1 C2 1.339(18)
C1 H1 0.9300
C2 C3 1.35(2)
C2 H2 0.9300
C3 C4 1.364(19)
C3 H3 0.9300
C4 C5 1.377(18)
C4 H4 0.9300
C5 C6 1.466(19)
C6 C15 1.292(19)
C6 C7 1.469(19)
C7 C8 1.414(19)
C8 C9 1.415(19)
C8 H8 0.9300
C9 C10 1.30(2)
C9 H9 0.9300
C10 C11 1.359(19)
C10 H10 0.9300
C11 H11 0.9300
C16 C17 1.290(16)
C18 C19 1.473(5)
C18 H18A 0.9700
C18 H18B 0.9700
C19 H19A 0.9700
C19 H19B 0.9700
C20 C21 1.34(2)
C20 H20A 0.9700
C20 H20B 0.9700
C21 H21A 0.9700
C21 H21B 0.9700
C22 C23 1.42(2)
C22 H22A 0.9700
C22 H22B 0.9700
C23 H23A 0.9700
C23 H23B 0.9700
C24 C25 1.58(2)
C24 H24A 0.9700
C24 H24B 0.9700
C25 H25A 0.9700
C25 H25B 0.9700
C26 C27 1.48(2)
C26 H26A 0.9700
C26 H26B 0.9700
C27 H27A 0.9700
C27 H27B 0.9700
C28 Cl2 1.706(16)
C28 Cl4 1.754(17)
C28 Cl3 1.765(17)
C28 H28 0.9800
